data_2228365
loop_
_publ_author_name
'Xu, Man'
'Yu, Haibo'
'Li, Bin'

_publ_section_title
;
 (<i>E</i>)-2-(4-<i>tert</i>-Butylphenyl)-1-(4-chloro-1-ethyl-3-methyl-1<i>H</i>-pyrazol-5-yl)-2-cyanoethenyl
 2,2-dimethylpropanoate
;
_journal_coeditor_code HB5743
_journal_issue 12
_journal_name_full 'Acta Crystallographica Section E'
_journal_page_first o3271
_journal_paper_doi 10.1107/S1600536810048087
_journal_volume 66
_journal_year 2010
_chemical_formula_iupac 'C24 H30 Cl N3 O2'
_chemical_formula_moiety 'C24 H30 Cl N3 O2'
_chemical_formula_sum 'C24 H30 Cl N3 O2'
_chemical_formula_weight 427.96
_chemical_name_systematic
;
(<i>E</i>)-2-(4-<i>tert</i>-Butylphenyl)-1-(4-chloro-1-ethyl-3-methyl-
1<i>H</i>-pyrazol-5-yl)-2-cyanoethenyl 2,2-dimethylpropanoate
;
_space_group_IT_number 4
_symmetry_cell_setting monoclinic
_symmetry_space_group_name_Hall 'P 2yb'
_symmetry_space_group_name_H-M 'P 1 21 1'
_atom_sites_solution_hydrogens geom
_atom_sites_solution_primary direct
_atom_sites_solution_secondary difmap
_audit_creation_method SHELXL97
_cell_angle_alpha 90.00
_cell_angle_beta 95.008(4)
_cell_angle_gamma 90.00
_cell_formula_units_Z 2
_cell_length_a 9.997(2)
_cell_length_b 9.563(2)
_cell_length_c 12.751(3)
_cell_measurement_reflns_used 3335
_cell_measurement_temperature 296(2)
_cell_measurement_theta_max 25.83
_cell_measurement_theta_min 2.67
_cell_volume 1214.4(5)
_computing_cell_refinement 'SAINT (Bruker, 2001)'
_computing_data_collection 'SMART (Bruker, 2001)'
_computing_data_reduction 'SAINT (Bruker, 2001)'
_computing_molecular_graphics 'SHELXTL (Sheldrick, 2008)'
_computing_publication_material 'SHELXTL (Sheldrick, 2008)'
_computing_structure_refinement 'SHELXL97 (Sheldrick, 2008)'
_computing_structure_solution 'SHELXS97 (Sheldrick, 2008)'
_diffrn_ambient_temperature 296(2)
_diffrn_measured_fraction_theta_full 0.998
_diffrn_measured_fraction_theta_max 0.998
_diffrn_measurement_device_type 'Bruker SMART CCD'
_diffrn_measurement_method 'phi and omega scans'
_diffrn_radiation_monochromator graphite
_diffrn_radiation_source 'fine-focus sealed tube'
_diffrn_radiation_type MoK\a
_diffrn_radiation_wavelength 0.71073
_diffrn_reflns_av_R_equivalents 0.0162
_diffrn_reflns_av_sigmaI/netI 0.0261
_diffrn_reflns_limit_h_max 5
_diffrn_reflns_limit_h_min -11
_diffrn_reflns_limit_k_max 11
_diffrn_reflns_limit_k_min -10
_diffrn_reflns_limit_l_max 15
_diffrn_reflns_limit_l_min -15
_diffrn_reflns_number 6269
_diffrn_reflns_theta_full 25.03
_diffrn_reflns_theta_max 25.03
_diffrn_reflns_theta_min 1.60
_exptl_absorpt_coefficient_mu 0.181
_exptl_absorpt_correction_T_max 0.965
_exptl_absorpt_correction_T_min 0.951
_exptl_absorpt_correction_type multi-scan
_exptl_absorpt_process_details '(SADABS; Bruker, 2001)'
_exptl_crystal_colour colorless
_exptl_crystal_density_diffrn 1.170
_exptl_crystal_density_method 'not measured'
_exptl_crystal_description block
_exptl_crystal_F_000 456
_exptl_crystal_size_max 0.28
_exptl_crystal_size_mid 0.22
_exptl_crystal_size_min 0.20
_refine_diff_density_max 0.110
_refine_diff_density_min -0.160
_refine_ls_abs_structure_details 'Flack (1983), 1848 Friedel pairs'
_refine_ls_abs_structure_Flack 0.08(5)
_refine_ls_extinction_method none
_refine_ls_goodness_of_fit_ref 1.039
_refine_ls_hydrogen_treatment constr
_refine_ls_matrix_type full
_refine_ls_number_parameters 279
_refine_ls_number_reflns 4137
_refine_ls_number_restraints 8
_refine_ls_restrained_S_all 1.042
_refine_ls_R_factor_all 0.0371
_refine_ls_R_factor_gt 0.0331
_refine_ls_shift/su_max 0.000
_refine_ls_shift/su_mean 0.000
_refine_ls_structure_factor_coef Fsqd
_refine_ls_weighting_details 'calc w=1/[\s^2^(Fo^2^)+(0.0478P)^2^+0.1092P] where P=(Fo^2^+2Fc^2^)/3'
_refine_ls_weighting_scheme calc
_refine_ls_wR_factor_gt 0.0837
_refine_ls_wR_factor_ref 0.0874
_reflns_number_gt 3802
_reflns_number_total 4137
_reflns_threshold_expression I>2\s(I)
_cod_data_source_file hb5743.cif
_cod_data_source_block I
_cod_original_sg_symbol_H-M 'P 21'
_cod_database_code 2228365
_cod_database_fobs_code 2228365

loop_
_symmetry_equiv_pos_as_xyz
'x, y, z'
'-x, y+1/2, -z'

loop_
_atom_site_type_symbol
_atom_site_label
_atom_site_fract_x
_atom_site_fract_y
_atom_site_fract_z
_atom_site_U_iso_or_equiv
_atom_site_adp_type
_atom_site_calc_flag
_atom_site_refinement_flags
_atom_site_occupancy
_atom_site_disorder_assembly
_atom_site_disorder_group
Cl Cl1 0.89003(6) 1.14801(5) 0.28949(4) 0.06542(17) Uani d . 1 . .
O O1 0.69009(13) 0.98017(15) 0.09872(9) 0.0502(3) Uani d . 1 . .
O O2 0.59667(17) 0.80823(19) 0.18582(19) 0.0901(6) Uani d . 1 . .
N N1 0.92650(17) 0.75296(19) 0.23618(12) 0.0542(4) Uani d . 1 . .
N N2 0.99429(19) 0.7577(2) 0.33256(13) 0.0651(5) Uani d . 1 . .
N N3 1.1085(2) 0.7957(3) 0.01367(16) 0.0828(7) Uani d . 1 . .
C C1 0.5204(3) 1.1651(3) 0.1878(4) 0.1185(13) Uani d . 1 . .
H H1A 0.5849 1.1989 0.1423 0.178 Uiso calc R 1 . .
H H1B 0.5618 1.1578 0.2584 0.178 Uiso calc R 1 . .
H H1C 0.4461 1.2289 0.1863 0.178 Uiso calc R 1 . .
C C2 0.4021(3) 1.0314(4) 0.0406(2) 0.1012(11) Uani d . 1 . .
H H2A 0.4597 1.0792 -0.0040 0.152 Uiso calc R 1 . .
H H2B 0.3194 1.0821 0.0420 0.152 Uiso calc R 1 . .
H H2C 0.3838 0.9389 0.0138 0.152 Uiso calc R 1 . .
C C3 0.3704(3) 0.9628(4) 0.2233(2) 0.0981(10) Uani d . 1 . .
H H3A 0.2958 1.0256 0.2254 0.147 Uiso calc R 1 . .
H H3B 0.4142 0.9521 0.2929 0.147 Uiso calc R 1 . .
H H3C 0.3388 0.8734 0.1974 0.147 Uiso calc R 1 . .
C C4 0.47022(19) 1.0221(2) 0.15022(16) 0.0540(5) Uani d U 1 . .
C C5 0.58760(19) 0.9229(2) 0.15010(15) 0.0497(5) Uani d . 1 . .
C C6 0.81200(18) 0.91176(19) 0.10034(14) 0.0430(4) Uani d . 1 . .
C C7 0.88055(17) 0.8811(2) 0.20482(13) 0.0440(4) Uani d . 1 . .
C C8 0.92091(18) 0.9714(2) 0.28560(14) 0.0482(4) Uani d . 1 . .
C C9 0.9922(2) 0.8913(3) 0.36254(15) 0.0586(5) Uani d . 1 . .
C C10 0.9045(3) 0.6173(2) 0.18532(18) 0.0647(6) Uani d . 1 . .
H H10A 0.9902 0.5703 0.1831 0.078 Uiso calc R 1 . .
H H10B 0.8672 0.6317 0.1133 0.078 Uiso calc R 1 . .
C C11 0.8120(3) 0.5253(3) 0.2403(2) 0.0935(9) Uani d . 1 . .
H H11A 0.8471 0.5125 0.3122 0.140 Uiso calc R 1 . .
H H11B 0.8045 0.4362 0.2057 0.140 Uiso calc R 1 . .
H H11C 0.7250 0.5682 0.2384 0.140 Uiso calc R 1 . .
C C12 1.0620(3) 0.9383(4) 0.46551(19) 0.0897(9) Uani d . 1 . .
H H12A 1.1091 0.8607 0.4992 0.135 Uiso calc R 1 . .
H H12B 0.9968 0.9730 0.5101 0.135 Uiso calc R 1 . .
H H12C 1.1247 1.0112 0.4531 0.135 Uiso calc R 1 . .
C C13 0.86574(18) 0.89023(19) 0.00893(13) 0.0427(4) Uani d U 1 . .
C C14 1.0008(2) 0.8375(2) 0.01452(15) 0.0543(5) Uani d U 1 . .
C C15 0.80271(17) 0.91367(19) -0.09958(13) 0.0399(4) Uani d . 1 . .
C C16 0.71135(19) 1.0205(2) -0.12567(14) 0.0479(4) Uani d . 1 . .
H H16 0.6865 1.0812 -0.0738 0.058 Uiso calc R 1 . .
C C17 0.6574(2) 1.0365(2) -0.22854(14) 0.0500(4) Uani d . 1 . .
H H17 0.5960 1.1081 -0.2443 0.060 Uiso calc R 1 . .
C C18 0.69157(18) 0.9496(2) -0.30907(14) 0.0447(4) Uani d . 1 . .
C C19 0.78522(18) 0.8452(2) -0.28222(14) 0.0480(4) Uani d . 1 . .
H H19 0.8117 0.7858 -0.3344 0.058 Uiso calc R 1 . .
C C20 0.83964(18) 0.8279(2) -0.18000(14) 0.0455(4) Uani d . 1 . .
H H20 0.9023 0.7574 -0.1646 0.055 Uiso calc R 1 . .
C C21 0.6305(2) 0.9735(3) -0.42226(15) 0.0561(5) Uani d . 1 . .
C C22 0.6697(3) 0.8575(3) -0.49666(18) 0.0821(8) Uani d . 1 . .
H H22A 0.7654 0.8563 -0.4986 0.123 Uiso calc R 1 . .
H H22B 0.6278 0.8746 -0.5661 0.123 Uiso calc R 1 . .
H H22C 0.6402 0.7688 -0.4719 0.123 Uiso calc R 1 . .
C C23 0.4769(2) 0.9764(4) -0.42351(19) 0.0783(7) Uani d . 1 . .
H H23A 0.4465 0.8918 -0.3927 0.117 Uiso calc R 1 . .
H H23B 0.4380 0.9838 -0.4948 0.117 Uiso calc R 1 . .
H H23C 0.4502 1.0553 -0.3838 0.117 Uiso calc R 1 . .
C C24 0.6812(3) 1.1146(3) -0.46001(19) 0.0822(8) Uani d . 1 . .
H H24A 0.6507 1.1881 -0.4167 0.123 Uiso calc R 1 . .
H H24B 0.6471 1.1298 -0.5318 0.123 Uiso calc R 1 . .
H H24C 0.7776 1.1142 -0.4551 0.123 Uiso calc R 1 . .

loop_
_atom_site_aniso_label
_atom_site_aniso_U_11
_atom_site_aniso_U_22
_atom_site_aniso_U_33
_atom_site_aniso_U_12
_atom_site_aniso_U_13
_atom_site_aniso_U_23
Cl1 0.0804(4) 0.0545(3) 0.0619(3) -0.0092(3) 0.0091(3) -0.0059(3)
O1 0.0546(7) 0.0564(8) 0.0402(6) 0.0170(6) 0.0082(5) 0.0091(6)
O2 0.0584(9) 0.0596(11) 0.1548(18) 0.0126(8) 0.0241(10) 0.0312(11)
N1 0.0626(10) 0.0576(11) 0.0410(9) 0.0147(8) -0.0034(7) 0.0008(8)
N2 0.0675(11) 0.0796(14) 0.0456(9) 0.0214(10) -0.0095(8) 0.0045(9)
N3 0.0511(11) 0.1263(19) 0.0710(13) 0.0190(12) 0.0066(9) 0.0174(13)
C1 0.0711(17) 0.077(2) 0.207(4) 0.0204(16) 0.009(2) -0.053(2)
C2 0.0701(16) 0.155(3) 0.0763(17) 0.0369(19) -0.0084(13) 0.0102(18)
C3 0.0764(17) 0.121(3) 0.102(2) 0.0366(17) 0.0362(15) 0.0311(19)
C4 0.0486(10) 0.0575(13) 0.0553(11) 0.0138(9) 0.0016(8) 0.0002(9)
C5 0.0475(10) 0.0491(12) 0.0516(11) 0.0068(8) -0.0006(8) -0.0003(9)
C6 0.0443(9) 0.0452(10) 0.0391(9) 0.0031(8) 0.0017(7) 0.0025(8)
C7 0.0426(9) 0.0539(11) 0.0355(9) 0.0048(8) 0.0042(7) 0.0036(8)
C8 0.0467(10) 0.0565(12) 0.0414(10) -0.0007(9) 0.0042(7) -0.0012(9)
C9 0.0513(11) 0.0828(16) 0.0402(10) 0.0062(11) -0.0042(8) -0.0017(10)
C10 0.0813(15) 0.0554(14) 0.0575(12) 0.0162(11) 0.0066(10) -0.0007(10)
C11 0.125(2) 0.075(2) 0.0812(17) -0.0070(17) 0.0135(16) 0.0099(14)
C12 0.0813(17) 0.124(3) 0.0584(15) 0.0087(16) -0.0253(12) -0.0148(15)
C13 0.0432(8) 0.0458(11) 0.0390(9) 0.0012(7) 0.0022(7) 0.0026(8)
C14 0.0452(9) 0.0750(14) 0.0428(10) 0.0035(9) 0.0043(8) 0.0080(9)
C15 0.0391(9) 0.0426(10) 0.0381(9) -0.0048(7) 0.0047(7) 0.0016(8)
C16 0.0590(11) 0.0455(11) 0.0393(9) 0.0045(9) 0.0049(8) 0.0006(8)
C17 0.0603(11) 0.0470(11) 0.0426(10) 0.0089(9) 0.0039(8) 0.0073(8)
C18 0.0456(9) 0.0498(11) 0.0387(9) -0.0062(8) 0.0035(7) 0.0056(7)
C19 0.0493(10) 0.0575(12) 0.0382(10) -0.0008(9) 0.0090(8) -0.0047(8)
C20 0.0416(9) 0.0523(11) 0.0431(10) 0.0067(8) 0.0061(7) 0.0038(8)
C21 0.0568(11) 0.0720(14) 0.0393(10) -0.0041(10) 0.0024(8) 0.0033(10)
C22 0.0937(18) 0.106(2) 0.0452(13) 0.0079(16) -0.0039(12) -0.0117(13)
C23 0.0596(13) 0.112(2) 0.0608(13) -0.0039(14) -0.0105(10) 0.0039(14)
C24 0.0965(18) 0.096(2) 0.0527(13) -0.0131(15) -0.0027(12) 0.0278(13)

loop_
_atom_type_symbol
_atom_type_description
_atom_type_scat_dispersion_real
_atom_type_scat_dispersion_imag
_atom_type_scat_source
C C 0.0033 0.0016 'International Tables Vol C Tables 4.2.6.8 and 6.1.1.4'
H H 0.0000 0.0000 'International Tables Vol C Tables 4.2.6.8 and 6.1.1.4'
N N 0.0061 0.0033 'International Tables Vol C Tables 4.2.6.8 and 6.1.1.4'
O O 0.0106 0.0060 'International Tables Vol C Tables 4.2.6.8 and 6.1.1.4'
Cl Cl 0.1484 0.1585 'International Tables Vol C Tables 4.2.6.8 and 6.1.1.4'

loop_
_geom_angle_atom_site_label_1
_geom_angle_atom_site_label_2
_geom_angle_atom_site_label_3
_geom_angle_site_symmetry_1
_geom_angle_site_symmetry_3
_geom_angle
_geom_angle_publ_flag
C5 O1 C6 . . 119.76(15) ?
N2 N1 C7 . . 111.58(17) ?
N2 N1 C10 . . 118.59(18) ?
C7 N1 C10 . . 129.66(16) ?
C9 N2 N1 . . 105.88(17) ?
C4 C1 H1A . . 109.5 ?
C4 C1 H1B . . 109.5 ?
H1A C1 H1B . . 109.5 ?
C4 C1 H1C . . 109.5 ?
H1A C1 H1C . . 109.5 ?
H1B C1 H1C . . 109.5 ?
C4 C2 H2A . . 109.5 ?
C4 C2 H2B . . 109.5 ?
H2A C2 H2B . . 109.5 ?
C4 C2 H2C . . 109.5 ?
H2A C2 H2C . . 109.5 ?
H2B C2 H2C . . 109.5 ?
C4 C3 H3A . . 109.5 ?
C4 C3 H3B . . 109.5 ?
H3A C3 H3B . . 109.5 ?
C4 C3 H3C . . 109.5 ?
H3A C3 H3C . . 109.5 ?
H3B C3 H3C . . 109.5 ?
C2 C4 C5 . . 108.99(18) ?
C2 C4 C1 . . 110.5(3) ?
C5 C4 C1 . . 109.33(18) ?
C2 C4 C3 . . 108.8(2) ?
C5 C4 C3 . . 108.39(19) ?
C1 C4 C3 . . 110.9(2) ?
O2 C5 O1 . . 120.98(18) ?
O2 C5 C4 . . 127.8(2) ?
O1 C5 C4 . . 111.17(17) ?
C13 C6 O1 . . 118.64(15) ?
C13 C6 C7 . . 124.41(16) ?
O1 C6 C7 . . 116.61(15) ?
N1 C7 C8 . . 106.06(16) ?
N1 C7 C6 . . 124.43(17) ?
C8 C7 C6 . . 129.32(18) ?
C7 C8 C9 . . 106.28(19) ?
C7 C8 Cl1 . . 126.62(15) ?
C9 C8 Cl1 . . 127.10(16) ?
N2 C9 C8 . . 110.19(17) ?
N2 C9 C12 . . 121.3(2) ?
C8 C9 C12 . . 128.5(2) ?
N1 C10 C11 . . 113.0(2) ?
N1 C10 H10A . . 109.0 ?
C11 C10 H10A . . 109.0 ?
N1 C10 H10B . . 109.0 ?
C11 C10 H10B . . 109.0 ?
H10A C10 H10B . . 107.8 ?
C10 C11 H11A . . 109.5 ?
C10 C11 H11B . . 109.5 ?
H11A C11 H11B . . 109.5 ?
C10 C11 H11C . . 109.5 ?
H11A C11 H11C . . 109.5 ?
H11B C11 H11C . . 109.5 ?
C9 C12 H12A . . 109.5 ?
C9 C12 H12B . . 109.5 ?
H12A C12 H12B . . 109.5 ?
C9 C12 H12C . . 109.5 ?
H12A C12 H12C . . 109.5 ?
H12B C12 H12C . . 109.5 ?
C6 C13 C14 . . 117.17(16) ?
C6 C13 C15 . . 128.05(16) ?
C14 C13 C15 . . 114.78(15) ?
N3 C14 C13 . . 176.6(2) ?
C20 C15 C16 . . 117.94(16) ?
C20 C15 C13 . . 118.69(16) ?
C16 C15 C13 . . 123.34(16) ?
C17 C16 C15 . . 120.12(17) ?
C17 C16 H16 . . 119.9 ?
C15 C16 H16 . . 119.9 ?
C16 C17 C18 . . 122.38(17) ?
C16 C17 H17 . . 118.8 ?
C18 C17 H17 . . 118.8 ?
C17 C18 C19 . . 116.85(16) ?
C17 C18 C21 . . 120.26(18) ?
C19 C18 C21 . . 122.86(17) ?
C20 C19 C18 . . 121.39(17) ?
C20 C19 H19 . . 119.3 ?
C18 C19 H19 . . 119.3 ?
C19 C20 C15 . . 121.29(17) ?
C19 C20 H20 . . 119.4 ?
C15 C20 H20 . . 119.4 ?
C22 C21 C24 . . 109.5(2) ?
C22 C21 C18 . . 111.85(19) ?
C24 C21 C18 . . 108.12(17) ?
C22 C21 C23 . . 108.4(2) ?
C24 C21 C23 . . 109.8(2) ?
C18 C21 C23 . . 109.15(16) ?
C21 C22 H22A . . 109.5 ?
C21 C22 H22B . . 109.5 ?
H22A C22 H22B . . 109.5 ?
C21 C22 H22C . . 109.5 ?
H22A C22 H22C . . 109.5 ?
H22B C22 H22C . . 109.5 ?
C21 C23 H23A . . 109.5 ?
C21 C23 H23B . . 109.5 ?
H23A C23 H23B . . 109.5 ?
C21 C23 H23C . . 109.5 ?
H23A C23 H23C . . 109.5 ?
H23B C23 H23C . . 109.5 ?
C21 C24 H24A . . 109.5 ?
C21 C24 H24B . . 109.5 ?
H24A C24 H24B . . 109.5 ?
C21 C24 H24C . . 109.5 ?
H24A C24 H24C . . 109.5 ?
H24B C24 H24C . . 109.5 ?

loop_
_geom_bond_atom_site_label_1
_geom_bond_atom_site_label_2
_geom_bond_site_symmetry_2
_geom_bond_distance
_geom_bond_publ_flag
Cl1 C8 . 1.718(2) ?
O1 C5 . 1.377(2) ?
O1 C6 . 1.382(2) ?
O2 C5 . 1.187(3) ?
N1 N2 . 1.351(2) ?
N1 C7 . 1.356(3) ?
N1 C10 . 1.459(3) ?
N2 C9 . 1.334(3) ?
N3 C14 . 1.149(3) ?
C1 C4 . 1.519(4) ?
C1 H1A . 0.9600 ?
C1 H1B . 0.9600 ?
C1 H1C . 0.9600 ?
C2 C4 . 1.503(3) ?
C2 H2A . 0.9600 ?
C2 H2B . 0.9600 ?
C2 H2C . 0.9600 ?
C3 C4 . 1.532(3) ?
C3 H3A . 0.9600 ?
C3 H3B . 0.9600 ?
C3 H3C . 0.9600 ?
C4 C5 . 1.509(3) ?
C6 C13 . 1.341(3) ?
C6 C7 . 1.473(2) ?
C7 C8 . 1.378(3) ?
C8 C9 . 1.391(3) ?
C9 C12 . 1.501(3) ?
C10 C11 . 1.495(4) ?
C10 H10A . 0.9700 ?
C10 H10B . 0.9700 ?
C11 H11A . 0.9600 ?
C11 H11B . 0.9600 ?
C11 H11C . 0.9600 ?
C12 H12A . 0.9600 ?
C12 H12B . 0.9600 ?
C12 H12C . 0.9600 ?
C13 C14 . 1.437(3) ?
C13 C15 . 1.486(2) ?
C15 C20 . 1.388(3) ?
C15 C16 . 1.391(3) ?
C16 C17 . 1.382(2) ?
C16 H16 . 0.9300 ?
C17 C18 . 1.387(3) ?
C17 H17 . 0.9300 ?
C18 C19 . 1.391(3) ?
C18 C21 . 1.534(3) ?
C19 C20 . 1.378(3) ?
C19 H19 . 0.9300 ?
C20 H20 . 0.9300 ?
C21 C22 . 1.533(4) ?
C21 C24 . 1.534(3) ?
C21 C23 . 1.534(3) ?
C22 H22A . 0.9600 ?
C22 H22B . 0.9600 ?
C22 H22C . 0.9600 ?
C23 H23A . 0.9600 ?
C23 H23B . 0.9600 ?
C23 H23C . 0.9600 ?
C24 H24A . 0.9600 ?
C24 H24B . 0.9600 ?
C24 H24C . 0.9600 ?

loop_
_geom_torsion_atom_site_label_1
_geom_torsion_atom_site_label_2
_geom_torsion_atom_site_label_3
_geom_torsion_atom_site_label_4
_geom_torsion_site_symmetry_1
_geom_torsion_site_symmetry_2
_geom_torsion_site_symmetry_3
_geom_torsion_site_symmetry_4
_geom_torsion
_geom_torsion_publ_flag
C7 N1 N2 C9 . . . . -0.5(2) ?
C10 N1 N2 C9 . . . . -176.2(2) ?
C6 O1 C5 O2 . . . . -8.6(3) ?
C6 O1 C5 C4 . . . . 172.86(15) ?
C2 C4 C5 O2 . . . . -107.5(3) ?
C1 C4 C5 O2 . . . . 131.6(3) ?
C3 C4 C5 O2 . . . . 10.7(3) ?
C2 C4 C5 O1 . . . . 70.9(2) ?
C1 C4 C5 O1 . . . . -49.9(3) ?
C3 C4 C5 O1 . . . . -170.9(2) ?
C5 O1 C6 C13 . . . . 129.59(19) ?
C5 O1 C6 C7 . . . . -56.8(2) ?
N2 N1 C7 C8 . . . . -0.2(2) ?
C10 N1 C7 C8 . . . . 174.9(2) ?
N2 N1 C7 C6 . . . . 175.15(17) ?
C10 N1 C7 C6 . . . . -9.7(3) ?
C13 C6 C7 N1 . . . . -58.8(3) ?
O1 C6 C7 N1 . . . . 128.03(19) ?
C13 C6 C7 C8 . . . . 115.5(2) ?
O1 C6 C7 C8 . . . . -57.7(3) ?
N1 C7 C8 C9 . . . . 0.8(2) ?
C6 C7 C8 C9 . . . . -174.29(17) ?
N1 C7 C8 Cl1 . . . . -179.68(14) ?
C6 C7 C8 Cl1 . . . . 5.3(3) ?
N1 N2 C9 C8 . . . . 1.0(2) ?
N1 N2 C9 C12 . . . . -178.1(2) ?
C7 C8 C9 N2 . . . . -1.1(2) ?
Cl1 C8 C9 N2 . . . . 179.36(16) ?
C7 C8 C9 C12 . . . . 177.9(2) ?
Cl1 C8 C9 C12 . . . . -1.7(3) ?
N2 N1 C10 C11 . . . . 67.3(3) ?
C7 N1 C10 C11 . . . . -107.5(3) ?
O1 C6 C13 C14 . . . . 171.17(17) ?
C7 C6 C13 C14 . . . . -1.9(3) ?
O1 C6 C13 C15 . . . . -9.1(3) ?
C7 C6 C13 C15 . . . . 177.85(18) ?
C6 C13 C14 N3 . . . . -18E1(10) ?
C15 C13 C14 N3 . . . . 2(4) ?
C6 C13 C15 C20 . . . . -148.6(2) ?
C14 C13 C15 C20 . . . . 31.2(2) ?
C6 C13 C15 C16 . . . . 33.6(3) ?
C14 C13 C15 C16 . . . . -146.64(19) ?
C20 C15 C16 C17 . . . . 1.7(3) ?
C13 C15 C16 C17 . . . . 179.58(17) ?
C15 C16 C17 C18 . . . . -0.5(3) ?
C16 C17 C18 C19 . . . . -0.9(3) ?
C16 C17 C18 C21 . . . . -178.96(18) ?
C17 C18 C19 C20 . . . . 1.0(3) ?
C21 C18 C19 C20 . . . . 178.99(17) ?
C18 C19 C20 C15 . . . . 0.3(3) ?
C16 C15 C20 C19 . . . . -1.7(3) ?
C13 C15 C20 C19 . . . . -179.61(17) ?
C17 C18 C21 C22 . . . . -174.0(2) ?
C19 C18 C21 C22 . . . . 8.1(3) ?
C17 C18 C21 C24 . . . . 65.4(2) ?
C19 C18 C21 C24 . . . . -112.5(2) ?
C17 C18 C21 C23 . . . . -54.0(3) ?
C19 C18 C21 C23 . . . . 128.0(2) ?

loop_
_cod_related_entry_id
_cod_related_entry_database
_cod_related_entry_code
1 ChemSpider 30656356
